data_2006387
loop_
_publ_author_name
'Myungok Yoon'
'Victor Young Jr'
'Gordon J. Miller'
.

_publ_contact_author
;
Professor Gordon J. Miller
Department of Chemistry
Iowa State University
Ames
IA 50010
USA
;
_publ_section_title
;
 A Bioctahedral Nb^IV^ Cluster with Bridging Sulfides:
 [Nb~2~(\m-S)~2~Cl~4~(thf)~4~]
;
_journal_issue 8
_journal_name_full 'Acta Crystallographica Section C'
_journal_page_first 1041
_journal_page_last 1043
_journal_paper_doi 10.1107/S0108270197004277
_journal_volume 53
_journal_year 1997
_chemical_formula_iupac '[Nb2 Cl4 S2 (C4 H8 O)4]'
_chemical_formula_sum 'C16 H32 Cl4 Nb2 O4 S2'
_chemical_formula_weight 680.16
_chemical_name_systematic
;
Tetrachlorotetrakis(tetrahydrofuran)di-\m-thioxodiniobium(IV)
;
_space_group_IT_number 14
_symmetry_cell_setting monoclinic
_symmetry_space_group_name_Hall '-P 2ybc'
_symmetry_space_group_name_H-M 'P 1 21/c 1'
_audit_creation_method SHELXL
_cell_angle_alpha 90.00
_cell_angle_beta 104.900(10)
_cell_angle_gamma 90.00
_cell_formula_units_Z 4
_cell_length_a 16.5400(10)
_cell_length_b 15.605(2)
_cell_length_c 10.4450(10)
_cell_measurement_reflns_used 25
_cell_measurement_temperature 293(2)
_cell_measurement_theta_max 14.4
_cell_measurement_theta_min 10.3
_cell_volume 2605.3(5)
_computing_structure_refinement 'SHELXL93 (Sheldrick, 1993)'
_computing_structure_solution 'SHELXS86 (Sheldrick, 1990)'
_diffrn_ambient_temperature 293(2)
_diffrn_measurement_device 'Enraf-Nonius CAD-4'
_diffrn_measurement_method \w--2\q
_diffrn_radiation_monochromator graphite
_diffrn_radiation_source 'fine-focus sealed tube'
_diffrn_radiation_type MoK\a
_diffrn_radiation_wavelength 0.71073
_diffrn_reflns_av_R_equivalents 0.0298
_diffrn_reflns_av_sigmaI/netI 0.0473
_diffrn_reflns_limit_h_max 19
_diffrn_reflns_limit_h_min -19
_diffrn_reflns_limit_k_max 0
_diffrn_reflns_limit_k_min -18
_diffrn_reflns_limit_l_max 3
_diffrn_reflns_limit_l_min -12
_diffrn_reflns_number 6000
_diffrn_reflns_theta_max 25.01
_diffrn_reflns_theta_min 2.40
_diffrn_standards_decay_% 12
_diffrn_standards_interval_time 60
_diffrn_standards_number 3
_exptl_absorpt_coefficient_mu 1.469
_exptl_absorpt_correction_T_max 0.710
_exptl_absorpt_correction_T_min 0.640
_exptl_absorpt_correction_type 'empirical via \y scans (XPREP in SHELXTL-Plus; Sheldrick, 1990)'
_exptl_crystal_colour brown--green
_exptl_crystal_density_diffrn 1.734
_exptl_crystal_density_method 'not measured'
_exptl_crystal_description prism
_exptl_crystal_F_000 1368
_exptl_crystal_size_max 0.40
_exptl_crystal_size_mid 0.30
_exptl_crystal_size_min 0.20
_refine_diff_density_max 0.440
_refine_diff_density_min -0.664
_refine_ls_extinction_method none
_refine_ls_goodness_of_fit_all 1.034
_refine_ls_goodness_of_fit_obs 1.089
_refine_ls_hydrogen_treatment 'H atoms riding with C-H = 0.96 \%A'
_refine_ls_matrix_type full
_refine_ls_number_parameters 253
_refine_ls_number_reflns 4571
_refine_ls_number_restraints 0
_refine_ls_restrained_S_all 1.035
_refine_ls_restrained_S_obs 1.089
_refine_ls_R_factor_all 0.0779
_refine_ls_R_factor_obs .0416
_refine_ls_shift/esd_max -0.001
_refine_ls_shift/esd_mean 0.000
_refine_ls_structure_factor_coef Fsqd
_refine_ls_weighting_details 'w = 1/[\s^2^(Fo^2^)+(0.0457P)^2^+3.8139P] where P=(Fo^2^+2Fc^2^)/3'
_refine_ls_weighting_scheme calc
_refine_ls_wR_factor_all 0.1112
_refine_ls_wR_factor_obs .0972
_reflns_number_observed 3226
_reflns_number_total 4572
_reflns_observed_criterion >2\s(I)
_cod_data_source_file fr1039.cif
_cod_data_source_block str495
_cod_depositor_comments
;
The following automatic conversions were performed:

'_refine_ls_weighting_scheme' value 'calc w =
1/[\s^2^(Fo^2^)+(0.0457P)^2^+3.8139P] where P=(Fo^2^+2Fc^2^)/3' was
changed to 'calc'. New tag '_refine_ls_weighting_details' was
created. The value of the new tag was set to 'w =
1/[\s^2^(Fo^2^)+(0.0457P)^2^+3.8139P] where P=(Fo^2^+2Fc^2^)/3'.

Automatic conversion script
Id: cif_fix_values 3143 2015-03-26 13:38:13Z robertas 
;
_cod_original_cell_volume 2605.3(4)
_cod_original_sg_symbol_H-M 'P 21/c'
_cod_database_code 2006387

loop_
_symmetry_equiv_pos_as_xyz
'x, y, z'
'-x, y+1/2, -z+1/2'
'-x, -y, -z'
'x, -y-1/2, z-1/2'

loop_
_atom_site_aniso_label
_atom_site_aniso_U_11
_atom_site_aniso_U_22
_atom_site_aniso_U_33
_atom_site_aniso_U_12
_atom_site_aniso_U_13
_atom_site_aniso_U_23
Nb1 .0427(3) .0389(3) .0365(3) -.0014(2) .0111(2) -.0010(2)
S1 .0524(9) .0531(9) .0559(9) .0095(7) .0231(7) .0103(7)
Cl1 .0674(10) .0533(9) .0589(9) -.0139(8) .0084(8) -.0094(8)
Cl2 .0617(9) .0639(10) .0451(8) -.0043(8) .0064(7) -.0116(7)
O11 .053(2) .050(2) .070(3) .003(2) .012(2) .009(2)
C11 .079(5) .081(5) .079(5) .005(4) -.002(4) .015(4)
C12 .064(6) .079(7) .343(19) .014(5) .045(9) .028(9)
C13 .149(9) .062(5) .122(8) .005(6) .070(7) -.007(5)
C14 .085(6) .050(4) .126(7) -.008(4) .007(5) .014(5)
O21 .046(2) .072(3) .045(2) .004(2) .017(2) .015(2)
C21 .051(4) .136(8) .075(5) .006(4) .019(4) .037(5)
C22 .063(5) .293(16) .115(8) .045(8) .046(5) .101(10)
C23 .077(5) .127(7) .068(5) .014(5) .038(4) .030(5)
C24 .077(5) .148(8) .081(5) .040(5) .044(4) .062(6)
Nb1' .0437(3) .0391(3) .0376(3) .0023(2) .0139(2) .0038(2)
S1' .0420(8) .0541(9) .0499(8) -.0009(7) .0140(6) -.0012(7)
Cl1' .0733(11) .0539(9) .0468(8) .0046(8) .0167(8) .0143(7)
Cl2' .0697(10) .0460(8) .0633(9) .0125(8) .0210(8) .0126(7)
O1' .071(3) .059(3) .044(2) -.012(2) .017(2) -.005(2)
C11' .160(9) .107(7) .050(4) -.037(7) .021(5) -.012(5)
C12' .134(8) .110(8) .072(6) -.014(7) -.013(6) -.018(6)
C13' .117(7) .105(7) .096(7) -.055(6) .026(6) -.041(6)
C14' .125(7) .065(5) .083(5) -.032(5) .028(5) -.005(4)
O21' .063(3) .053(2) .064(3) .001(2) .033(2) -.001(2)
C21' .092(5) .070(5) .103(6) .002(4) .052(5) -.014(4)
C22' .097(6) .104(7) .092(6) -.009(5) .060(5) -.024(5)
C23' .105(6) .090(6) .130(8) .010(5) .082(6) .008(5)
C24' .078(5) .081(5) .079(5) -.021(4) .038(4) -.005(4)

loop_
_atom_site_label
_atom_site_fract_x
_atom_site_fract_y
_atom_site_fract_z
_atom_site_U_iso_or_equiv
_atom_site_thermal_displace_type
_atom_site_calc_flag
_atom_site_refinement_flags
_atom_site_occupancy
_atom_site_disorder_group
_atom_site_type_symbol
Nb1 .48190(3) .44236(3) .09594(5) .0392(2) Uani d . 1 . Nb
S1 .59482(10) .43875(10) .0000(2) .0521(4) Uani d . 1 . S
Cl1 .39665(10) .34110(10) -.0465(2) .0613(4) Uani d . 1 . Cl
Cl2 .55480(10) .50786(10) .29788(14) .0583(4) Uani d . 1 . Cl
O11 .5426(2) .3167(3) .2117(4) .0583(11) Uani d . 1 . O
C11 .6301(5) .3127(5) .2839(8) .084(2) Uani d . 1 . C
H11A .6362(5) .3217(5) .3768(8) .080 Uiso d R 1 . H
H11B .6616(5) .3557(5) .2522(8) .080 Uiso d R 1 . H
C12 .6589(6) .2309(6) .2606(15) .164(6) Uani d . 1 . C
H12A .6793(6) .2012(6) .3431(15) .080 Uiso d R 1 . H
H12B .7037(6) .2350(6) .2178(15) .080 Uiso d R 1 . H
C13 .5914(6) .1826(5) .1805(10) .105(3) Uani d . 1 . C
H13A .5908(6) .1239(5) .2079(10) .080 Uiso d R 1 . H
H13B .5929(6) .1845(5) .0893(10) .080 Uiso d R 1 . H
C14 .5180(5) .2290(4) .1941(9) .091(3) Uani d . 1 . C
H14A .4703(5) .2223(4) .1197(9) .080 Uiso d R 1 . H
H14B .5036(5) .2089(4) .2723(9) .080 Uiso d R 1 . H
O21 .3848(2) .4213(3) .2144(4) .0533(10) Uani d . 1 . O
C21 .2962(4) .4386(6) .1696(7) .087(3) Uani d . 1 . C
H21A .2712(4) .4035(6) .0944(7) .080 Uiso d R 1 . H
H21B .2872(4) .4977(6) .1442(7) .080 Uiso d R 1 . H
C22 .2615(5) .4208(8) .2795(9) .153(6) Uani d . 1 . C
H22A .2150(5) .3825(8) .2506(9) .080 Uiso d R 1 . H
H22B .2417(5) .4726(8) .3106(9) .080 Uiso d R 1 . H
C23 .3206(4) .3830(6) .3804(7) .087(3) Uani d . 1 . C
H23A .3057(4) .3246(6) .3917(7) .080 Uiso d R 1 . H
H23B .3241(4) .4130(6) .4619(7) .080 Uiso d R 1 . H
C24 .3997(5) .3847(6) .3436(7) .098(3) Uani d . 1 . C
H24A .4383(5) .4203(6) .4055(7) .080 Uiso d R 1 . H
H24B .4230(5) .3283(6) .3453(7) .080 Uiso d R 1 . H
Nb1' .98201(3) .54478(3) .10917(5) .0395(2) Uani d . 1 . Nb
S1' 1.10604(9) .54553(10) .04253(15) .0483(4) Uani d . 1 . S
Cl1' 1.02107(10) .43760(10) .27691(14) .0578(4) Uani d . 1 . Cl
Cl2' .93014(10) .67582(10) .0034(2) .0589(4) Uani d . 1 . Cl
O1' 1.0489(3) .6348(3) .2827(4) .0578(11) Uani d . 1 . O
C11' 1.0631(6) .6222(6) .4235(7) .107(3) Uani d . 1 . C
H11C 1.0690(6) .5621(6) .4439(7) .080 Uiso d R 1 . H
H11D 1.0176(6) .6449(6) .4543(7) .080 Uiso d R 1 . H
C12' 1.1401(6) .6696(6) .4819(8) .113(3) Uani d . 1 . C
H12C 1.1878(6) .6334(6) .4868(8) .080 Uiso d R 1 . H
H12D 1.1415(6) .6898(6) .5693(8) .080 Uiso d R 1 . H
C13' 1.1417(6) .7392(6) .3934(9) .107(3) Uani d . 1 . C
H13C 1.1979(6) .7538(6) .3920(9) .080 Uiso d R 1 . H
H13D 1.1162(6) .7886(6) .4216(9) .080 Uiso d R 1 . H
C14' 1.0913(6) .7126(5) .2639(8) .091(3) Uani d . 1 . C
H14C 1.0521(6) .7561(5) .2229(8) .080 Uiso d R 1 . H
H14D 1.1279(6) .7010(5) .2079(8) .080 Uiso d R 1 . H
O21' .8761(3) .5690(3) .2111(4) .0570(11) Uani d . 1 . O
C21' .8462(5) .6503(5) .2453(8) .083(2) Uani d . 1 . C
H21C .8089(5) .6748(5) .1681(8) .080 Uiso d R 1 . H
H21D .8917(5) .6893(5) .2786(8) .080 Uiso d R 1 . H
C22' .7998(5) .6313(6) .3464(8) .091(3) Uani d . 1 . C
H22C .7495(5) .6646(6) .3325(8) .080 Uiso d R 1 . H
H22D .8347(5) .6436(6) .4331(8) .080 Uiso d R 1 . H
C23' .7784(6) .5421(5) .3309(9) .099(3) Uani d . 1 . C
H23C .7189(6) .5343(5) .3050(9) .080 Uiso d R 1 . H
H23D .8001(6) .5139(5) .4143(9) .080 Uiso d R 1 . H
C24' .8182(5) .5045(5) .2324(7) .076(2) Uani d . 1 . C
H24C .8471(5) .4522(5) .2636(7) .080 Uiso d R 1 . H
H24D .7762(5) .4931(5) .1518(7) .080 Uiso d R 1 . H

loop_
_atom_type_symbol
_atom_type_description
_atom_type_scat_dispersion_real
_atom_type_scat_dispersion_imag
_atom_type_scat_source
C C 0.0033 0.0016 'International Tables Vol C Tables 4.2.6.8 and 6.1.1.4'
H H 0.0000 0.0000 'International Tables Vol C Tables 4.2.6.8 and 6.1.1.4'
O O 0.0106 0.0060 'International Tables Vol C Tables 4.2.6.8 and 6.1.1.4'
S S 0.1246 0.1234 'International Tables Vol C Tables 4.2.6.8 and 6.1.1.4'
Cl Cl 0.1484 0.1585 'International Tables Vol C Tables 4.2.6.8 and 6.1.1.4'
Nb Nb -2.0727 0.6215 'International Tables Vol C Tables 4.2.6.8 and 6.1.1.4'

loop_
_geom_angle_atom_site_label_1
_geom_angle_atom_site_label_2
_geom_angle_atom_site_label_3
_geom_angle_site_symmetry_1
_geom_angle_site_symmetry_3
_geom_angle
_geom_angle_publ_flag
O21 Nb1 S1 . 3_665 88.08(11) no
O21 Nb1 S1 . . 167.89(11) no
S1 Nb1 S1 3_665 . 104.02(5) yes
O21 Nb1 Cl1 . . 81.76(11) no
S1 Nb1 Cl1 3_665 . 95.21(6) no
S1 Nb1 Cl1 . . 97.29(6) no
O21 Nb1 Cl2 . . 81.27(11) no
S1 Nb1 Cl2 3_665 . 97.80(6) no
S1 Nb1 Cl2 . . 96.43(6) no
Cl1 Nb1 Cl2 . . 158.20(6) yes
O21 Nb1 O11 . . 82.55(14) yes
S1 Nb1 O11 3_665 . 170.60(11) no
S1 Nb1 O11 . . 85.35(11) no
Cl1 Nb1 O11 . . 82.81(11) no
Cl2 Nb1 O11 . . 81.51(11) no
O21 Nb1 Nb1 . 3_665 140.27(10) no
S1 Nb1 Nb1 3_665 3_665 52.20(4) no
S1 Nb1 Nb1 . 3_665 51.83(4) no
Cl1 Nb1 Nb1 . 3_665 100.19(5) no
Cl2 Nb1 Nb1 . 3_665 101.61(5) no
O11 Nb1 Nb1 . 3_665 137.18(10) no
Nb1 S1 Nb1 3_665 . 75.97(5) yes
C14 O11 C11 . . 103.8(5) no
C14 O11 Nb1 . . 130.9(4) no
C11 O11 Nb1 . . 122.2(4) no
C12 C11 O11 . . 106.7(7) no
C11 C12 C13 . . 109.4(7) no
C12 C13 C14 . . 103.1(7) no
O11 C14 C13 . . 105.8(6) no
C24 O21 C21 . . 107.1(5) no
C24 O21 Nb1 . . 126.5(4) no
C21 O21 Nb1 . . 126.3(4) no
C22 C21 O21 . . 106.5(6) no
C23 C22 C21 . . 110.2(7) no
C22 C23 C24 . . 107.5(6) no
O21 C24 C23 . . 108.0(6) no
O21' Nb1' S1' . . 165.97(11) no
O21' Nb1' S1' . 3_765 89.83(11) no
S1' Nb1' S1' . 3_765 104.14(5) yes
O21' Nb1' O1' . . 78.88(15) yes
S1' Nb1' O1' . . 87.20(11) no
S1' Nb1' O1' 3_765 . 168.58(11) no
O21' Nb1' Cl2' . . 81.22(11) no
S1' Nb1' Cl2' . . 95.57(6) no
S1' Nb1' Cl2' 3_765 . 96.68(6) no
O1' Nb1' Cl2' . . 83.42(11) no
O21' Nb1' Cl1' . . 82.53(11) no
S1' Nb1' Cl1' . . 97.46(6) no
S1' Nb1' Cl1' 3_765 . 94.54(6) no
O1' Nb1' Cl1' . . 82.38(11) no
Cl2' Nb1' Cl1' . . 160.19(6) yes
O21' Nb1' Nb1' . 3_765 141.86(11) no
S1' Nb1' Nb1' . 3_765 52.08(4) no
S1' Nb1' Nb1' 3_765 3_765 52.05(4) no
O1' Nb1' Nb1' . 3_765 139.25(11) no

loop_
_geom_bond_atom_site_label_1
_geom_bond_atom_site_label_2
_geom_bond_site_symmetry_2
_geom_bond_distance
_geom_bond_publ_flag
Nb1 O21 . 2.289(4) yes
Nb1 S1 3_665 2.324(2) yes
Nb1 S1 . 2.336(2) yes
Nb1 Cl1 . 2.370(2) yes
Nb1 Cl2 . 2.3747(15) yes
Nb1 O11 . 2.385(4) yes
Nb1 Nb1 3_665 2.8685(10) yes
S1 Nb1 3_665 2.324(2) no
O11 C14 . 1.426(7) no
O11 C11 . 1.451(7) no
C11 C12 . 1.405(11) no
C12 C13 . 1.426(12) no
C13 C14 . 1.452(10) no
O21 C24 . 1.428(7) no
O21 C21 . 1.446(7) no
C21 C22 . 1.435(10) no
C22 C23 . 1.372(10) no
C23 C24 . 1.455(9) no
Nb1' O21' . 2.303(4) yes
Nb1' S1' . 2.330(2) yes
Nb1' S1' 3_765 2.331(2) yes
Nb1' O1' . 2.335(4) yes
Nb1' Cl2' . 2.377(2) yes
Nb1' Cl1' . 2.3879(15) yes
Nb1' Nb1' 3_765 2.8647(10) yes
S1' Nb1' 3_765 2.330(2) no
O1' C14' . 1.440(8) no
O1' C11' . 1.442(8) no
C11' C12' . 1.464(11) no
C12' C13' . 1.431(11) no
C13' C14' . 1.456(10) no
O21' C21' . 1.440(8) no
O21' C24' . 1.445(7) no
C21' C22' . 1.486(9) no
C22' C23' . 1.434(11) no
C23' C24' . 1.478(9) no
